data_4331367
loop_
_publ_author_name
'Adel Mesbah'
'Emilie Ringe'
'S\'ebastien Leb\`egue'
'Richard P. Van Duyne'
'James A. Ibers'

_publ_contact_author_address 'Department of Chemistry, Northwestern University, Evanston, IL, United States'
_publ_contact_author_email ibers@chem.northwestern.edu
_publ_contact_author_fax '+1 847 491 7713'
_publ_contact_author_name 'professor James A. Ibers '
_publ_contact_author_phone '+1 847 467 1798'
_publ_section_title
;
 Ba2An(S2)2S2 (An = U, Th): Syntheses, Structures, Optical, and Electronic
 Properties
;
_journal_name_full 'Inorganic Chemistry'
_journal_page_first 13390
_journal_page_last 13395
_journal_paper_doi 10.1021/ic302223m
_journal_volume 51
_journal_year 2012
_chemical_formula_sum 'Ba2 S6 U'
_chemical_formula_weight 705.07
_chemical_name_common Ba2US6
_chemical_name_systematic
; 
 ? 
;
_space_group_IT_number 137
_symmetry_cell_setting tetragonal
_symmetry_space_group_name_Hall '-P 4ac 2a'
_symmetry_space_group_name_H-M 'P 42/n m c :2'
_atom_sites_solution_primary direct
_atom_sites_solution_secondary difmap
_audit_creation_method SHELXL-97
_cell_angle_alpha 90.00
_cell_angle_beta 90.00
_cell_angle_gamma 90.00
_cell_formula_units_Z 2
_cell_length_a 5.4145(2)
_cell_length_b 5.4145(2)
_cell_length_c 15.7322(5)
_cell_measurement_reflns_used 4703
_cell_measurement_temperature 100(2)
_cell_measurement_theta_max 36.36
_cell_measurement_theta_min 2.59
_cell_volume 461.22(3)
_computing_cell_refinement 'SAINT (Bruker, 2009)'
_computing_data_collection 'APEX2 (Bruker, 2009)'
_computing_data_reduction 'SAINT (Bruker, 2009)'
_computing_structure_refinement 'SHELXL-97 (Sheldrick, 2008)'
_computing_structure_solution 'SHELXS-97 (Sheldrick, 2008)'
_diffrn_ambient_temperature 100(2)
_diffrn_measured_fraction_theta_full 1.000
_diffrn_measured_fraction_theta_max 1.000
_diffrn_radiation_monochromator graphite
_diffrn_radiation_source 'fine-focus sealed tube'
_diffrn_radiation_type MoK\a
_diffrn_radiation_wavelength 0.71073
_diffrn_reflns_av_R_equivalents 0.0296
_diffrn_reflns_av_sigmaI/netI 0.0096
_diffrn_reflns_limit_h_max 9
_diffrn_reflns_limit_h_min -9
_diffrn_reflns_limit_k_max 9
_diffrn_reflns_limit_k_min -5
_diffrn_reflns_limit_l_max 26
_diffrn_reflns_limit_l_min -26
_diffrn_reflns_number 14681
_diffrn_reflns_theta_full 36.36
_diffrn_reflns_theta_max 36.36
_diffrn_reflns_theta_min 2.59
_exptl_absorpt_coefficient_mu 27.229
_exptl_absorpt_correction_T_max 0.301
_exptl_absorpt_correction_T_min 0.248
_exptl_absorpt_correction_type numerical
_exptl_absorpt_process_details 'face indexed (SADABS; Sheldrick, 2008'
_exptl_crystal_density_diffrn 5.077
_exptl_crystal_F_000 600
_exptl_crystal_size_max 0.07
_exptl_crystal_size_mid 0.06
_exptl_crystal_size_min 0.06
_refine_diff_density_max 1.344
_refine_diff_density_min -0.797
_refine_diff_density_rms 0.179
_refine_ls_extinction_coef 0.0029(2)
_refine_ls_extinction_expression Fc^*^=kFc[1+0.001xFc^2^\l^3^/sin(2\q)]^-1/4^
_refine_ls_extinction_method SHELXL
_refine_ls_goodness_of_fit_ref 1.651
_refine_ls_matrix_type full
_refine_ls_number_parameters 18
_refine_ls_number_reflns 656
_refine_ls_number_restraints 0
_refine_ls_restrained_S_all 1.651
_refine_ls_R_factor_all 0.0183
_refine_ls_R_factor_gt 0.0144
_refine_ls_shift/su_max 0.000
_refine_ls_shift/su_mean 0.000
_refine_ls_structure_factor_coef Fsqd
_refine_ls_weighting_details
; calc 
 [1.00000+0.00000exp(0.00(sin\q/\l)^2^)]/ 
   [\s^2^(Fo^2^)+0.0000+0.0000*P+(0.0106P)^2^+0.0000sin\q/\l] 
 where P = 1.00000Fo^2^ + 0.00000Fc^2^ 
;
_refine_ls_weighting_scheme calc
_refine_ls_wR_factor_gt 0.0339
_refine_ls_wR_factor_ref 0.0346
_reflns_number_gt 581
_reflns_number_total 656
_reflns_threshold_expression >2sigma(I)
_cod_data_source_file ic302223m_si_002_2.cif
_cod_data_source_block Ba2US6
_cod_original_sg_symbol_H-M 'P 42/n m c'
_cod_database_code 4331367

loop_
_symmetry_equiv_pos_as_xyz
'x, y, z'
'-x+1/2, -y+1/2, z'
'-y+1/2, x, z+1/2'
'y, -x+1/2, z+1/2'
'-x, y+1/2, -z'
'x+1/2, -y, -z'
'y+1/2, x+1/2, -z+1/2'
'-y, -x, -z+1/2'
'-x, -y, -z'
'x-1/2, y-1/2, -z'
'y-1/2, -x, -z-1/2'
'-y, x-1/2, -z-1/2'
'x, -y-1/2, z'
'-x-1/2, y, z'
'-y-1/2, -x-1/2, z-1/2'
'y, x, z-1/2'

loop_
_atom_site_label
_atom_site_type_symbol
_atom_site_fract_x
_atom_site_fract_y
_atom_site_fract_z
_atom_site_U_iso_or_equiv
_atom_site_adp_type
_atom_site_occupancy
_atom_site_symmetry_multiplicity
_atom_site_calc_flag
_atom_site_refinement_flags
U1 U 0.7500 0.2500 0.7500 0.00543(6) Uani 1 8 d S
Ba1 Ba 0.7500 0.2500 0.115485(14) 0.00676(6) Uani 1 4 d S
S1 S 0.2500 0.55774(12) 0.08342(4) 0.00808(12) Uani 1 2 d S
S2 S 0.2500 0.2500 0.27409(6) 0.00802(15) Uani 1 4 d S

loop_
_atom_site_aniso_label
_atom_site_aniso_U_11
_atom_site_aniso_U_22
_atom_site_aniso_U_33
_atom_site_aniso_U_23
_atom_site_aniso_U_13
_atom_site_aniso_U_12
U1 0.00518(7) 0.00518(7) 0.00592(9) 0.000 0.000 0.000
Ba1 0.00649(10) 0.00618(10) 0.00762(10) 0.000 0.000 0.000
S1 0.0073(3) 0.0072(3) 0.0097(2) -0.0005(2) 0.000 0.000
S2 0.0091(4) 0.0067(4) 0.0083(3) 0.000 0.000 0.000

loop_
_atom_type_symbol
_atom_type_description
_atom_type_scat_dispersion_real
_atom_type_scat_dispersion_imag
_atom_type_scat_source
S S 0.1246 0.1234 'International Tables Vol C Tables 4.2.6.8 and 6.1.1.4'
Ba Ba -0.3244 2.2819 'International Tables Vol C Tables 4.2.6.8 and 6.1.1.4'
U U -9.6767 9.6646 'International Tables Vol C Tables 4.2.6.8 and 6.1.1.4'

loop_
_geom_angle_atom_site_label_1
_geom_angle_atom_site_label_2
_geom_angle_atom_site_label_3
_geom_angle
_geom_angle_site_symmetry_1
_geom_angle_site_symmetry_3
S2 U1 S2 91.102(6) 3_655 9_656
S2 U1 S2 164.06(4) 3_655 3
S2 U1 S2 91.102(6) 9_656 3
S2 U1 S2 91.102(6) 3_655 9_666
S2 U1 S2 164.06(4) 9_656 9_666
S2 U1 S2 91.102(6) 3 9_666
S2 U1 S1 119.63(2) 3_655 4
S2 U1 S1 82.596(19) 9_656 4
S2 U1 S1 76.31(2) 3 4
S2 U1 S1 82.596(19) 9_666 4
S2 U1 S1 82.596(19) 3_655 9_666
S2 U1 S1 119.63(2) 9_656 9_666
S2 U1 S1 82.596(19) 3 9_666
S2 U1 S1 76.31(2) 9_666 9_666
S1 U1 S1 149.736(19) 4 9_666
S2 U1 S1 76.31(2) 3_655 3_655
S2 U1 S1 82.596(19) 9_656 3_655
S2 U1 S1 119.63(2) 3 3_655
S2 U1 S1 82.596(19) 9_666 3_655
S1 U1 S1 43.33(3) 4 3_655
S1 U1 S1 149.736(19) 9_666 3_655
S2 U1 S1 82.596(19) 3_655 10_656
S2 U1 S1 76.31(2) 9_656 10_656
S2 U1 S1 82.596(19) 3 10_656
S2 U1 S1 119.63(2) 9_666 10_656
S1 U1 S1 149.736(19) 4 10_656
S1 U1 S1 43.33(3) 9_666 10_656
S1 U1 S1 149.736(19) 3_655 10_656
S2 U1 Ba1 47.159(11) 3_655 9_766
S2 U1 Ba1 132.841(11) 9_656 9_766
S2 U1 Ba1 123.080(14) 3 9_766
S2 U1 Ba1 56.920(14) 9_666 9_766
S1 U1 Ba1 132.691(8) 4 9_766
S1 U1 Ba1 47.309(8) 9_666 9_766
S1 U1 Ba1 102.775(11) 3_655 9_766
S1 U1 Ba1 77.225(11) 10_656 9_766
S2 U1 Ba1 132.841(11) 3_655 3_545
S2 U1 Ba1 47.159(11) 9_656 3_545
S2 U1 Ba1 56.920(14) 3 3_545
S2 U1 Ba1 123.080(14) 9_666 3_545
S1 U1 Ba1 47.309(8) 4 3_545
S1 U1 Ba1 132.691(8) 9_666 3_545
S1 U1 Ba1 77.225(11) 3_655 3_545
S1 U1 Ba1 102.775(11) 10_656 3_545
Ba1 U1 Ba1 180.0 9_766 3_545
S2 U1 Ba1 123.080(14) 3_655 9_656
S2 U1 Ba1 56.920(14) 9_656 9_656
S2 U1 Ba1 47.159(11) 3 9_656
S2 U1 Ba1 132.841(11) 9_666 9_656
S1 U1 Ba1 102.775(11) 4 9_656
S1 U1 Ba1 77.225(11) 9_666 9_656
S1 U1 Ba1 132.691(8) 3_655 9_656
S1 U1 Ba1 47.309(8) 10_656 9_656
Ba1 U1 Ba1 122.138(6) 9_766 9_656
Ba1 U1 Ba1 57.862(6) 3_545 9_656
S2 U1 Ba1 56.920(14) 3_655 3_655
S2 U1 Ba1 123.080(14) 9_656 3_655
S2 U1 Ba1 132.841(11) 3 3_655
S2 U1 Ba1 47.159(11) 9_666 3_655
S1 U1 Ba1 77.225(11) 4 3_655
S1 U1 Ba1 102.775(11) 9_666 3_655
S1 U1 Ba1 47.309(8) 3_655 3_655
S1 U1 Ba1 132.691(8) 10_656 3_655
Ba1 U1 Ba1 57.862(6) 9_766 3_655
Ba1 U1 Ba1 122.138(5) 3_545 3_655
Ba1 U1 Ba1 180.0 9_656 3_655
S2 Ba1 S2 114.63(3) 11_666 11_656
S2 Ba1 S1 121.355(11) 11_666 2
S2 Ba1 S1 69.448(13) 11_656 2
S2 Ba1 S1 69.448(13) 11_666 1_655
S2 Ba1 S1 121.355(11) 11_656 1_655
S1 Ba1 S1 161.97(3) 2 1_655
S2 Ba1 S1 121.355(11) 11_666 2_655
S2 Ba1 S1 69.448(13) 11_656 2_655
S1 Ba1 S1 114.51(2) 2 2_655
S1 Ba1 S1 62.35(2) 1_655 2_655
S2 Ba1 S1 69.448(13) 11_666 .
S2 Ba1 S1 121.355(11) 11_656 .
S1 Ba1 S1 62.35(2) 2 .
S1 Ba1 S1 114.51(2) 1_655 .
S1 Ba1 S1 161.97(3) 2_655 .
S2 Ba1 S1 141.088(19) 11_666 10_655
S2 Ba1 S1 104.286(19) 11_656 10_655
S1 Ba1 S1 71.813(14) 2 10_655
S1 Ba1 S1 90.842(11) 1_655 10_655
S1 Ba1 S1 71.813(14) 2_655 10_655
S1 Ba1 S1 90.842(11) . 10_655
S2 Ba1 S1 104.286(19) 11_666 9_665
S2 Ba1 S1 141.088(19) 11_656 9_665
S1 Ba1 S1 90.842(11) 2 9_665
S1 Ba1 S1 71.813(14) 1_655 9_665
S1 Ba1 S1 90.842(11) 2_655 9_665
S1 Ba1 S1 71.812(14) . 9_665
S1 Ba1 S1 36.80(2) 10_655 9_665
S2 Ba1 S2 68.530(5) 11_666 .
S2 Ba1 S2 68.530(5) 11_656 .
S1 Ba1 S2 59.186(15) 2 .
S1 Ba1 S2 136.443(15) 1_655 .
S1 Ba1 S2 136.443(15) 2_655 .
S1 Ba1 S2 59.186(15) . .
S1 Ba1 S2 130.021(11) 10_655 .
S1 Ba1 S2 130.021(11) 9_665 .
S2 Ba1 S2 68.530(5) 11_666 1_655
S2 Ba1 S2 68.530(5) 11_656 1_655
S1 Ba1 S2 136.443(15) 2 1_655
S1 Ba1 S2 59.186(15) 1_655 1_655
S1 Ba1 S2 59.186(15) 2_655 1_655
S1 Ba1 S2 136.443(15) . 1_655
S1 Ba1 S2 130.022(11) 10_655 1_655
S1 Ba1 S2 130.022(11) 9_665 1_655
S2 Ba1 S2 94.67(2) . 1_655
S2 Ba1 Ba1 57.313(15) 11_666 11_666
S2 Ba1 Ba1 57.313(15) 11_656 11_666
S1 Ba1 Ba1 99.017(13) 2 11_666
S1 Ba1 Ba1 99.017(13) 1_655 11_666
S1 Ba1 Ba1 99.017(13) 2_655 11_666
S1 Ba1 Ba1 99.017(13) . 11_666
S1 Ba1 Ba1 161.599(12) 10_655 11_666
S1 Ba1 Ba1 161.599(12) 9_665 11_666
S2 Ba1 Ba1 47.334(12) . 11_666
S2 Ba1 Ba1 47.333(12) 1_655 11_666
S2 Ba1 U1 38.546(2) 11_666 9_766
S2 Ba1 U1 105.046(12) 11_656 9_766
S1 Ba1 U1 156.450(13) 2 9_766
S1 Ba1 U1 40.086(12) 1_655 9_766
S1 Ba1 U1 82.858(10) 2_655 9_766
S1 Ba1 U1 106.020(11) . 9_766
S1 Ba1 U1 130.872(7) 10_655 9_766
S1 Ba1 U1 105.288(9) 9_665 9_766
S2 Ba1 U1 97.308(10) . 9_766
S2 Ba1 U1 38.472(2) 1_655 9_766
Ba1 Ba1 U1 61.069(3) 11_666 9_766
S1 S1 U1 68.335(14) 2_565 9_666
S1 S1 Ba1 121.177(10) 2_565 .
U1 S1 Ba1 92.605(15) 9_666 .
S1 S1 Ba1 121.177(10) 2_565 1_455
U1 S1 Ba1 92.604(15) 9_666 1_455
Ba1 S1 Ba1 114.51(2) . 1_455
S1 S1 Ba1 71.600(12) 2_565 9_665
U1 S1 Ba1 139.94(2) 9_666 9_665
Ba1 S1 Ba1 108.188(14) . 9_665
Ba1 S1 Ba1 108.188(14) 1_455 9_665
U1 S2 U1 164.06(4) 9_656 9_666
U1 S2 Ba1 94.294(9) 9_656 11_666
U1 S2 Ba1 94.294(9) 9_666 11_666
U1 S2 Ba1 94.294(9) 9_656 11_566
U1 S2 Ba1 94.294(9) 9_666 11_566
Ba1 S2 Ba1 114.62(3) 11_666 11_566
U1 S2 Ba1 84.609(15) 9_656 1_455
U1 S2 Ba1 84.609(15) 9_666 1_455
Ba1 S2 Ba1 170.02(3) 11_666 1_455
Ba1 S2 Ba1 75.354(7) 11_566 1_455
U1 S2 Ba1 84.609(15) 9_656 .
U1 S2 Ba1 84.609(15) 9_666 .
Ba1 S2 Ba1 75.354(7) 11_666 .
Ba1 S2 Ba1 170.02(3) 11_566 .
Ba1 S2 Ba1 94.67(2) 1_455 .

loop_
_geom_bond_atom_site_label_1
_geom_bond_atom_site_label_2
_geom_bond_distance
_geom_bond_site_symmetry_2
U1 S2 2.73366(17) 3_655
U1 S2 2.73366(17) 9_656
U1 S2 2.73366(17) 3
U1 S2 2.73366(17) 9_666
U1 S1 2.8199(7) 4
U1 S1 2.8199(7) 9_666
U1 S1 2.8199(7) 3_655
U1 S1 2.8199(7) 10_656
U1 Ba1 4.37456(17) 9_766
U1 Ba1 4.37456(17) 3_545
U1 Ba1 4.37456(17) 9_656
U1 Ba1 4.37456(17) 3_655
Ba1 S2 3.2167(6) 11_666
Ba1 S2 3.2167(6) 11_656
Ba1 S1 3.2187(4) 2
Ba1 S1 3.2187(4) 1_655
Ba1 S1 3.2187(4) 2_655
Ba1 S1 3.2187(4) .
Ba1 S1 3.2978(7) 10_655
Ba1 S1 3.2978(7) 9_665
Ba1 S2 3.6818(7) .
Ba1 S2 3.6818(7) 1_655
Ba1 Ba1 4.2324(5) 11_666
Ba1 U1 4.37456(16) 9_766
S1 S1 2.0820(13) 2_565
S1 U1 2.8199(7) 9_666
S1 Ba1 3.2187(4) 1_455
S1 Ba1 3.2978(7) 9_665
S2 U1 2.73365(17) 9_656
S2 U1 2.73365(17) 9_666
S2 Ba1 3.2167(6) 11_666
S2 Ba1 3.2167(6) 11_566
S2 Ba1 3.6817(7) 1_455
